data_4082243
loop_
_publ_author_name
'Kang, Myeongsoon'
'Sen, Ayusman'

_publ_section_title
;
 Neutral N--O Chelated Palladium(II) Complexes: Syntheses,
 Characterization, and Reactivity
;
_journal_coden_ASTM ORGND7
_journal_issue 14
_journal_name_full Organometallics
_journal_page_first 3508
_journal_page_last 3515
_journal_paper_doi 10.1021/om050126a
_journal_volume 24
_journal_year 2005
_chemical_formula_sum 'C35 H38 N2 O Pd'
_chemical_formula_weight 619.15
_space_group_IT_number 14
_symmetry_space_group_name_Hall '-P 2ybc'
_symmetry_space_group_name_H-M 'P 1 21/c 1'
_atom_sites_solution_hydrogens geom
_atom_sites_solution_primary direct
_atom_sites_solution_secondary difmap
_audit_creation_method SHELXL-97
_cell_angle_alpha 90.00
_cell_angle_beta 90.00
_cell_angle_gamma 90.00
_cell_formula_units_Z 12
_cell_length_a 11.4483(11)
_cell_length_b 19.4368(19)
_cell_length_c 43.765(4)
_cell_measurement_temperature 98(2)
_cell_volume 9738.5(16)
_computing_structure_refinement 'SHELXL-97 (Sheldrick, 1997)'
_computing_structure_solution 'SHELXS-97 (Sheldrick, 1990)'
_diffrn_ambient_temperature 98(2)
_diffrn_measured_fraction_theta_full 0.977
_diffrn_measured_fraction_theta_max 0.977
_diffrn_radiation_monochromator graphite
_diffrn_radiation_source 'fine-focus sealed tube'
_diffrn_radiation_type MoK\a
_diffrn_radiation_wavelength 0.71073
_diffrn_reflns_av_R_equivalents 0.0384
_diffrn_reflns_av_sigmaI/netI 0.0358
_diffrn_reflns_limit_h_max 15
_diffrn_reflns_limit_h_min -15
_diffrn_reflns_limit_k_max 25
_diffrn_reflns_limit_k_min -24
_diffrn_reflns_limit_l_max 57
_diffrn_reflns_limit_l_min -57
_diffrn_reflns_number 89454
_diffrn_reflns_theta_full 28.03
_diffrn_reflns_theta_max 28.03
_diffrn_reflns_theta_min 0.93
_exptl_absorpt_coefficient_mu 0.599
_exptl_crystal_density_diffrn 1.267
_exptl_crystal_density_method 'not measured'
_exptl_crystal_F_000 3912
_refine_diff_density_max 1.154
_refine_diff_density_min -0.676
_refine_diff_density_rms 0.083
_refine_ls_extinction_method none
_refine_ls_goodness_of_fit_ref 1.115
_refine_ls_hydrogen_treatment mixed
_refine_ls_matrix_type full
_refine_ls_number_parameters 1087
_refine_ls_number_reflns 23047
_refine_ls_number_restraints 0
_refine_ls_restrained_S_all 1.115
_refine_ls_R_factor_all 0.0474
_refine_ls_R_factor_gt 0.0395
_refine_ls_shift/su_max 1.530
_refine_ls_shift/su_mean 0.078
_refine_ls_structure_factor_coef Fsqd
_refine_ls_weighting_details 'calc w=1/[\s^2^(Fo^2^)+(0.0358P)^2^+8.2908P] where P=(Fo^2^+2Fc^2^)/3'
_refine_ls_weighting_scheme calc
_refine_ls_wR_factor_gt 0.0861
_refine_ls_wR_factor_ref 0.0893
_reflns_number_gt 20228
_reflns_number_total 23047
_reflns_threshold_expression >2sigma(I)
_cod_duplicate_entry 4075820
_cod_data_source_file om050126asup4.cif
_cod_data_source_block ksm14s
_cod_original_cell_volume 9738.5(17)
_cod_database_code 4082243

loop_
_symmetry_equiv_pos_as_xyz
'x, y, z'
'-x, y+1/2, -z+1/2'
'-x, -y, -z'
'x, -y-1/2, z-1/2'

loop_
_atom_site_label
_atom_site_type_symbol
_atom_site_fract_x
_atom_site_fract_y
_atom_site_fract_z
_atom_site_U_iso_or_equiv
_atom_site_adp_type
_atom_site_occupancy
_atom_site_symmetry_multiplicity
_atom_site_calc_flag
_atom_site_refinement_flags
Pd1 Pd 0.319165(15) 0.481161(9) 0.902213(4) 0.01518(4) Uani 1 1 d .
Pd2 Pd 0.342551(15) 0.740692(9) 0.766371(4) 0.01543(4) Uani 1 1 d .
Pd3 Pd -0.025818(14) 0.066242(9) 0.912278(4) 0.01425(4) Uani 1 1 d .
N1 N 0.23332(16) 0.49114(10) 0.94259(4) 0.0156(4) Uani 1 1 d .
O1 O 0.39995(14) 0.39041(8) 0.91735(4) 0.0197(3) Uani 1 1 d .
N5 N -0.11592(16) -0.01487(10) 0.89541(4) 0.0158(4) Uani 1 1 d .
N6 N 0.07631(17) 0.14494(10) 0.92938(4) 0.0181(4) Uani 1 1 d .
O3 O 0.06252(14) 0.07908(8) 0.87074(4) 0.0183(3) Uani 1 1 d .
N2 N 0.41095(17) 0.46845(11) 0.86215(4) 0.0198(4) Uani 1 1 d .
O2 O 0.26153(14) 0.80991(8) 0.73644(4) 0.0212(4) Uani 1 1 d .
C89 C -0.1081(2) 0.06047(14) 0.95324(5) 0.0247(5) Uani 1 1 d .
H89A H -0.1928 0.0619 0.9501 0.037 Uiso 1 1 calc R
H89B H -0.0843 0.0994 0.9660 0.037 Uiso 1 1 calc R
H89C H -0.0869 0.0173 0.9634 0.037 Uiso 1 1 calc R
N4 N 0.23813(17) 0.66485(10) 0.74746(5) 0.0199(4) Uani 1 1 d .
N3 N 0.44093(16) 0.81728(10) 0.78444(4) 0.0163(4) Uani 1 1 d .
C12 C 0.2497(2) 0.56857(13) 0.88473(6) 0.0261(5) Uani 1 1 d .
H12A H 0.1670 0.5610 0.8800 0.039 Uiso 1 1 calc R
H12B H 0.2916 0.5812 0.8660 0.039 Uiso 1 1 calc R
H12C H 0.2569 0.6058 0.8997 0.039 Uiso 1 1 calc R
C44 C 0.6398(2) 0.80030(12) 0.80424(5) 0.0184(5) Uani 1 1 d .
C33 C 0.2172(2) 0.91351(12) 0.71037(5) 0.0179(5) Uani 1 1 d .
C38 C 0.43573(19) 0.88018(12) 0.77452(5) 0.0166(5) Uani 1 1 d .
H38 H 0.4850 0.9115 0.7850 0.020 Uiso 1 1 calc R
C7 C 0.23914(19) 0.44515(12) 0.96390(5) 0.0162(4) Uani 1 1 d .
H7 H 0.1910 0.4541 0.9811 0.019 Uiso 1 1 calc R
C2 C 0.4545(2) 0.29840(12) 0.94975(6) 0.0184(5) Uani 1 1 d .
C6 C 0.30584(19) 0.38305(12) 0.96590(5) 0.0166(5) Uani 1 1 d .
C80 C -0.3620(2) 0.02136(13) 0.89214(6) 0.0247(5) Uani 1 1 d .
H80 H -0.3007 0.0580 0.8927 0.030 Uiso 1 1 calc R
C67 C -0.09609(19) -0.03987(12) 0.86831(5) 0.0167(5) Uani 1 1 d .
H67 H -0.1413 -0.0793 0.8633 0.020 Uiso 1 1 calc R
C37 C 0.36825(19) 0.91036(12) 0.75037(5) 0.0161(4) Uani 1 1 d .
C62 C -0.0173(2) -0.01780(12) 0.84473(5) 0.0170(5) Uani 1 1 d .
C18 C 0.0346(2) 0.53737(12) 0.94737(5) 0.0181(5) Uani 1 1 d .
C60 C 0.2761(2) 0.62871(13) 0.71843(6) 0.0226(5) Uani 1 1 d .
C34 C 0.2434(2) 0.98215(13) 0.70634(5) 0.0208(5) Uani 1 1 d .
H34 H 0.2004 1.0076 0.6916 0.025 Uiso 1 1 calc R
C61 C 0.05939(19) 0.04026(12) 0.84701(5) 0.0151(4) Uani 1 1 d .
C66 C 0.13515(19) 0.05468(12) 0.82134(5) 0.0161(4) Uani 1 1 d .
C52 C 0.4149(2) 0.66919(13) 0.79413(6) 0.0272(6) Uani 1 1 d .
H52A H 0.4969 0.6622 0.7884 0.041 Uiso 1 1 calc R
H52B H 0.3724 0.6257 0.7921 0.041 Uiso 1 1 calc R
H52C H 0.4106 0.6850 0.8154 0.041 Uiso 1 1 calc R
C54 C 0.0893(2) 0.66806(13) 0.78802(6) 0.0233(5) Uani 1 1 d .
C73 C -0.3971(2) -0.08130(13) 0.92667(6) 0.0208(5) Uani 1 1 d .
H73 H -0.4783 -0.0713 0.9259 0.025 Uiso 1 1 calc R
C53 C 0.1418(2) 0.64442(13) 0.75917(6) 0.0245(5) Uani 1 1 d .
H53 H 0.0997 0.6105 0.7481 0.029 Uiso 1 1 calc R
C43 C 0.5202(2) 0.80904(12) 0.81008(5) 0.0174(5) Uani 1 1 d .
C13 C 0.1554(2) 0.54789(12) 0.94950(5) 0.0168(5) Uani 1 1 d .
C35 C 0.3308(2) 1.01620(13) 0.72299(6) 0.0216(5) Uani 1 1 d .
H35 H 0.3475 1.0633 0.7192 0.026 Uiso 1 1 calc R
C1 C 0.38708(19) 0.35946(12) 0.94308(5) 0.0166(5) Uani 1 1 d .
C5 C 0.2889(2) 0.34426(13) 0.99283(6) 0.0203(5) Uani 1 1 d .
H5 H 0.2339 0.3597 1.0076 0.024 Uiso 1 1 calc R
C83 C 0.2233(2) 0.06781(14) 0.95198(6) 0.0240(5) Uani 1 1 d .
C46 C 0.6734(2) 0.80792(12) 0.85884(6) 0.0228(5) Uani 1 1 d .
H46 H 0.7263 0.8100 0.8755 0.027 Uiso 1 1 calc R
C88 C 0.2199(2) 0.01068(14) 0.93282(6) 0.0244(5) Uani 1 1 d .
H88 H 0.1827 0.0137 0.9135 0.029 Uiso 1 1 calc R
C71 C -0.1994(2) -0.05477(12) 0.91290(5) 0.0160(4) Uani 1 1 d .
C68 C 0.2179(2) 0.11668(12) 0.82269(5) 0.0183(5) Uani 1 1 d .
C3 C 0.4328(2) 0.26354(13) 0.97655(6) 0.0228(5) Uani 1 1 d .
H3 H 0.4760 0.2229 0.9806 0.027 Uiso 1 1 calc R
C32 C 0.28226(19) 0.87439(12) 0.73283(5) 0.0167(5) Uani 1 1 d .
C76 C -0.1583(2) -0.10845(12) 0.93108(5) 0.0171(5) Uani 1 1 d .
C70 C 0.1459(2) 0.18331(13) 0.82388(6) 0.0258(5) Uani 1 1 d .
H70A H 0.1002 0.1878 0.8051 0.039 Uiso 1 1 calc R
H70B H 0.1986 0.2228 0.8259 0.039 Uiso 1 1 calc R
H70C H 0.0930 0.1818 0.8415 0.039 Uiso 1 1 calc R
C19 C -0.0201(2) 0.46980(13) 0.93754(6) 0.0225(5) Uani 1 1 d .
H19 H 0.0438 0.4350 0.9355 0.027 Uiso 1 1 calc R
C47 C 0.5545(2) 0.81188(13) 0.86399(6) 0.0231(5) Uani 1 1 d .
H47 H 0.5262 0.8139 0.8844 0.028 Uiso 1 1 calc R
C26 C 0.5735(2) 0.54210(14) 0.87821(6) 0.0243(5) Uani 1 1 d .
C15 C 0.1275(2) 0.66450(13) 0.96575(6) 0.0235(5) Uani 1 1 d .
H15 H 0.1580 0.7076 0.9722 0.028 Uiso 1 1 calc R
C25 C 0.5101(2) 0.49695(14) 0.85711(6) 0.0250(5) Uani 1 1 d .
H25 H 0.5458 0.4880 0.8379 0.030 Uiso 1 1 calc R
C75 C -0.2400(2) -0.15021(13) 0.94578(5) 0.0212(5) Uani 1 1 d .
H75 H -0.2139 -0.1882 0.9576 0.025 Uiso 1 1 calc R
C63 C -0.0187(2) -0.05813(13) 0.81786(6) 0.0228(5) Uani 1 1 d .
H63 H -0.0711 -0.0959 0.8165 0.027 Uiso 1 1 calc R
C36 C 0.3912(2) 0.98045(12) 0.74465(5) 0.0189(5) Uani 1 1 d .
H36 H 0.4501 1.0033 0.7561 0.023 Uiso 1 1 calc R
C17 C -0.0376(2) 0.59325(13) 0.95449(6) 0.0229(5) Uani 1 1 d .
H17 H -0.1199 0.5881 0.9530 0.027 Uiso 1 1 calc R
C64 C 0.0537(2) -0.04399(14) 0.79387(6) 0.0265(6) Uani 1 1 d .
H64 H 0.0525 -0.0719 0.7760 0.032 Uiso 1 1 calc R
C48 C 0.4749(2) 0.81298(12) 0.83971(5) 0.0188(5) Uani 1 1 d .
C9 C 0.4844(2) 0.24810(14) 0.89758(6) 0.0310(6) Uani 1 1 d .
H9A H 0.4421 0.2866 0.8883 0.047 Uiso 1 1 calc R
H9B H 0.4292 0.2113 0.9027 0.047 Uiso 1 1 calc R
H9C H 0.5426 0.2306 0.8831 0.047 Uiso 1 1 calc R
C16 C 0.0079(2) 0.65564(13) 0.96368(6) 0.0249(5) Uani 1 1 d .
H16 H -0.0430 0.6926 0.9686 0.030 Uiso 1 1 calc R
C8 C 0.5464(2) 0.27294(13) 0.92688(6) 0.0240(5) Uani 1 1 d .
C59 C 0.0985(2) 0.73485(14) 0.79917(6) 0.0246(5) Uani 1 1 d .
H59 H 0.1377 0.7691 0.7876 0.030 Uiso 1 1 calc R
C87 C 0.2707(2) -0.05039(15) 0.94191(7) 0.0311(6) Uani 1 1 d .
H87 H 0.2685 -0.0893 0.9288 0.037 Uiso 1 1 calc R
C45 C 0.7154(2) 0.80091(12) 0.82939(6) 0.0211(5) Uani 1 1 d .
H45 H 0.7971 0.7964 0.8262 0.025 Uiso 1 1 calc R
C14 C 0.2039(2) 0.61099(12) 0.95857(5) 0.0182(5) Uani 1 1 d .
C77 C -0.0283(2) -0.12269(13) 0.93478(6) 0.0227(5) Uani 1 1 d .
H77 H 0.0148 -0.0805 0.9282 0.027 Uiso 1 1 calc R
C74 C -0.3587(2) -0.13706(13) 0.94338(6) 0.0229(5) Uani 1 1 d .
H74 H -0.4134 -0.1664 0.9532 0.028 Uiso 1 1 calc R
C72 C -0.3186(2) -0.03919(12) 0.91084(5) 0.0177(5) Uani 1 1 d .
C41 C 0.1854(3) 0.82469(16) 0.66997(7) 0.0379(7) Uani 1 1 d .
H41A H 0.2372 0.8489 0.6557 0.057 Uiso 1 1 calc R
H41B H 0.1265 0.7989 0.6584 0.057 Uiso 1 1 calc R
H41C H 0.2313 0.7928 0.6825 0.057 Uiso 1 1 calc R
C23 C 0.3792(2) 0.59576(15) 0.99257(6) 0.0296(6) Uani 1 1 d .
H23A H 0.3423 0.6235 1.0086 0.044 Uiso 1 1 calc R
H23B H 0.4642 0.6014 0.9936 0.044 Uiso 1 1 calc R
H23C H 0.3592 0.5472 0.9956 0.044 Uiso 1 1 calc R
C22 C 0.3355(2) 0.61953(13) 0.96119(6) 0.0210(5) Uani 1 1 d .
H22 H 0.3723 0.5891 0.9455 0.025 Uiso 1 1 calc R
C24 C 0.3762(2) 0.69343(14) 0.95489(7) 0.0310(6) Uani 1 1 d .
H24A H 0.3426 0.7095 0.9356 0.046 Uiso 1 1 calc R
H24B H 0.4617 0.6945 0.9535 0.046 Uiso 1 1 calc R
H24C H 0.3504 0.7235 0.9715 0.046 Uiso 1 1 calc R
C27 C 0.5714(2) 0.53446(14) 0.90996(6) 0.0263(6) Uani 1 1 d .
H27 H 0.5304 0.4971 0.9189 0.032 Uiso 1 1 calc R
C50 C 0.3075(2) 0.89339(15) 0.85036(7) 0.0336(6) Uani 1 1 d .
H50A H 0.2229 0.8955 0.8536 0.050 Uiso 1 1 calc R
H50B H 0.3279 0.9202 0.8322 0.050 Uiso 1 1 calc R
H50C H 0.3478 0.9125 0.8682 0.050 Uiso 1 1 calc R
C69 C 0.2990(2) 0.11185(14) 0.85075(6) 0.0270(6) Uani 1 1 d .
H69A H 0.2522 0.1145 0.8695 0.041 Uiso 1 1 calc R
H69B H 0.3550 0.1500 0.8503 0.041 Uiso 1 1 calc R
H69C H 0.3413 0.0680 0.8503 0.041 Uiso 1 1 calc R
C78 C 0.0099(3) -0.18153(16) 0.91402(7) 0.0365(7) Uani 1 1 d .
H78A H -0.0346 -0.2230 0.9191 0.055 Uiso 1 1 calc R
H78B H 0.0934 -0.1904 0.9170 0.055 Uiso 1 1 calc R
H78C H -0.0046 -0.1690 0.8927 0.055 Uiso 1 1 calc R
C10 C 0.6172(2) 0.21267(15) 0.93976(7) 0.0341(6) Uani 1 1 d .
H10A H 0.6709 0.1956 0.9241 0.051 Uiso 1 1 calc R
H10B H 0.5640 0.1757 0.9459 0.051 Uiso 1 1 calc R
H10C H 0.6620 0.2282 0.9575 0.051 Uiso 1 1 calc R
C82 C 0.1704(2) 0.13476(14) 0.94441(6) 0.0227(5) Uani 1 1 d .
H82 H 0.2104 0.1745 0.9515 0.027 Uiso 1 1 calc R
C81 C -0.4753(2) 0.05176(14) 0.90507(7) 0.0338(6) Uani 1 1 d .
H81A H -0.5396 0.0193 0.9018 0.051 Uiso 1 1 calc R
H81B H -0.4927 0.0953 0.8947 0.051 Uiso 1 1 calc R
H81C H -0.4659 0.0601 0.9270 0.051 Uiso 1 1 calc R
C58 C 0.0503(2) 0.75129(15) 0.82727(7) 0.0292(6) Uani 1 1 d .
H58 H 0.0564 0.7969 0.8349 0.035 Uiso 1 1 calc R
C39 C 0.1242(2) 0.87738(13) 0.69087(6) 0.0231(5) Uani 1 1 d .
C28 C 0.6292(2) 0.58132(15) 0.92836(7) 0.0324(6) Uani 1 1 d .
H28 H 0.6275 0.5762 0.9499 0.039 Uiso 1 1 calc R
C65 C 0.1299(2) 0.01247(13) 0.79598(6) 0.0222(5) Uani 1 1 d .
H65 H 0.1801 0.0220 0.7792 0.027 Uiso 1 1 calc R
C4 C 0.3496(2) 0.28524(13) 0.99815(6) 0.0236(5) Uani 1 1 d .
H4 H 0.3359 0.2591 1.0161 0.028 Uiso 1 1 calc R
C84 C 0.2820(2) 0.06313(18) 0.97983(6) 0.0356(7) Uani 1 1 d .
H84 H 0.2882 0.1026 0.9925 0.043 Uiso 1 1 calc R
C30 C 0.6961(3) 0.64192(15) 0.88375(8) 0.0405(8) Uani 1 1 d .
H30 H 0.7398 0.6782 0.8748 0.049 Uiso 1 1 calc R
C79 C 0.0053(2) -0.13730(14) 0.96792(6) 0.0275(6) Uani 1 1 d .
H79A H -0.0211 -0.0993 0.9809 0.041 Uiso 1 1 calc R
H79B H 0.0904 -0.1418 0.9695 0.041 Uiso 1 1 calc R
H79C H -0.0317 -0.1802 0.9746 0.041 Uiso 1 1 calc R
C21 C -0.1070(2) 0.44354(14) 0.96147(6) 0.0299(6) Uani 1 1 d .
H21A H -0.0675 0.4390 0.9812 0.045 Uiso 1 1 calc R
H21B H -0.1373 0.3986 0.9551 0.045 Uiso 1 1 calc R
H21C H -0.1718 0.4762 0.9633 0.045 Uiso 1 1 calc R
C29 C 0.6897(2) 0.63602(15) 0.91527(8) 0.0389(7) Uani 1 1 d .
H29 H 0.7267 0.6692 0.9279 0.047 Uiso 1 1 calc R
C42 C 0.0601(3) 0.92788(15) 0.66997(7) 0.0363(7) Uani 1 1 d .
H42A H 0.0179 0.9616 0.6824 0.054 Uiso 1 1 calc R
H42B H 0.0046 0.9027 0.6571 0.054 Uiso 1 1 calc R
H42C H 0.1168 0.9517 0.6570 0.054 Uiso 1 1 calc R
C49 C 0.3446(2) 0.81861(14) 0.84583(6) 0.0234(5) Uani 1 1 d .
H49 H 0.3029 0.8008 0.8274 0.028 Uiso 1 1 calc R
C40 C 0.0319(2) 0.84171(16) 0.71094(7) 0.0355(7) Uani 1 1 d .
H40A H 0.0696 0.8063 0.7235 0.053 Uiso 1 1 calc R
H40B H -0.0273 0.8203 0.6979 0.053 Uiso 1 1 calc R
H40C H -0.0053 0.8758 0.7243 0.053 Uiso 1 1 calc R
C20 C -0.0793(3) 0.47702(17) 0.90657(7) 0.0412(8) Uani 1 1 d .
H20A H -0.1431 0.5105 0.9081 0.062 Uiso 1 1 calc R
H20B H -0.1108 0.4323 0.9003 0.062 Uiso 1 1 calc R
H20C H -0.0222 0.4929 0.8914 0.062 Uiso 1 1 calc R
C51 C 0.3072(3) 0.77490(16) 0.87297(7) 0.0342(7) Uani 1 1 d .
H51A H 0.3390 0.7947 0.8918 0.051 Uiso 1 1 calc R
H51B H 0.3369 0.7280 0.8704 0.051 Uiso 1 1 calc R
H51C H 0.2218 0.7739 0.8742 0.051 Uiso 1 1 calc R
C56 C -0.0202(3) 0.63607(16) 0.83282(7) 0.0374(7) Uani 1 1 d .
H56 H -0.0615 0.6024 0.8442 0.045 Uiso 1 1 calc R
C85 C 0.3311(3) 0.00168(19) 0.98915(7) 0.0427(8) Uani 1 1 d .
H85 H 0.3688 -0.0014 1.0084 0.051 Uiso 1 1 calc R
C31 C 0.6388(2) 0.59503(15) 0.86531(7) 0.0337(6) Uani 1 1 d .
H31 H 0.6441 0.5990 0.8437 0.040 Uiso 1 1 calc R
C11 C 0.6338(2) 0.33024(16) 0.91854(7) 0.0332(6) Uani 1 1 d .
H11A H 0.6722 0.3469 0.9371 0.050 Uiso 1 1 calc R
H11B H 0.5920 0.3683 0.9087 0.050 Uiso 1 1 calc R
H11C H 0.6926 0.3120 0.9045 0.050 Uiso 1 1 calc R
C57 C -0.0069(2) 0.70151(16) 0.84436(7) 0.0349(7) Uani 1 1 d .
H57 H -0.0368 0.7125 0.8640 0.042 Uiso 1 1 calc R
C55 C 0.0262(2) 0.61942(15) 0.80471(7) 0.0321(6) Uani 1 1 d .
H55 H 0.0152 0.5745 0.7966 0.038 Uiso 1 1 calc R
C86 C 0.3251(2) -0.05492(18) 0.97037(7) 0.0397(8) Uani 1 1 d .
H86 H 0.3581 -0.0973 0.9768 0.048 Uiso 1 1 calc R
C102 C 0.0395(2) 0.21941(13) 0.92484(6) 0.0232(5) Uani 1 1 d .
C99 C 0.6866(2) 0.79116(14) 0.77192(6) 0.0233(5) Uani 1 1 d .
H99 H 0.6205 0.7757 0.7586 0.028 Uiso 1 1 calc R
C92 C 0.3590(2) 0.42546(13) 0.83660(6) 0.0236(5) Uani 1 1 d .
C98 C 0.1796(2) 0.63176(15) 0.69419(6) 0.0286(6) Uani 1 1 d .
H98A H 0.2101 0.6146 0.6747 0.043 Uiso 1 1 calc R
H98B H 0.1535 0.6794 0.6917 0.043 Uiso 1 1 calc R
H98C H 0.1136 0.6031 0.7007 0.043 Uiso 1 1 calc R
C91 C -0.3819(2) 0.00145(15) 0.85855(6) 0.0300(6) Uani 1 1 d .
H91A H -0.3072 -0.0114 0.8492 0.045 Uiso 1 1 calc R
H91B H -0.4154 0.0407 0.8475 0.045 Uiso 1 1 calc R
H91C H -0.4359 -0.0376 0.8575 0.045 Uiso 1 1 calc R
C93 C 0.2608(2) 0.38228(14) 0.84999(6) 0.0272(6) Uani 1 1 d .
H93A H 0.2238 0.3555 0.8337 0.041 Uiso 1 1 calc R
H93B H 0.2027 0.4126 0.8595 0.041 Uiso 1 1 calc R
H93C H 0.2927 0.3510 0.8654 0.041 Uiso 1 1 calc R
C103 C 0.1402(3) 0.26118(15) 0.91096(7) 0.0339(6) Uani 1 1 d .
H10D H 0.1658 0.2395 0.8919 0.051 Uiso 1 1 calc R
H10E H 0.2056 0.2626 0.9254 0.051 Uiso 1 1 calc R
H10F H 0.1135 0.3081 0.9067 0.051 Uiso 1 1 calc R
C94 C 0.4511(3) 0.37781(15) 0.82249(7) 0.0331(6) Uani 1 1 d .
H94A H 0.4882 0.3506 0.8387 0.050 Uiso 1 1 calc R
H94B H 0.5104 0.4055 0.8120 0.050 Uiso 1 1 calc R
H94C H 0.4135 0.3469 0.8078 0.050 Uiso 1 1 calc R
C90 C 0.2969(2) 0.12077(15) 0.79451(6) 0.0288(6) Uani 1 1 d .
H90A H 0.3465 0.0798 0.7936 0.043 Uiso 1 1 calc R
H90B H 0.3460 0.1619 0.7958 0.043 Uiso 1 1 calc R
H90C H 0.2486 0.1232 0.7761 0.043 Uiso 1 1 calc R
C104 C -0.0635(2) 0.22051(14) 0.90302(7) 0.0285(6) Uani 1 1 d .
H10G H -0.1286 0.1946 0.9119 0.043 Uiso 1 1 calc R
H10H H -0.0407 0.1995 0.8836 0.043 Uiso 1 1 calc R
H10I H -0.0878 0.2682 0.8995 0.043 Uiso 1 1 calc R
C105 C 0.0048(3) 0.24875(15) 0.95599(7) 0.0392(7) Uani 1 1 d .
H10J H -0.0217 0.2964 0.9535 0.059 Uiso 1 1 calc R
H10K H 0.0724 0.2477 0.9697 0.059 Uiso 1 1 calc R
H10L H -0.0584 0.2210 0.9647 0.059 Uiso 1 1 calc R
C101 C 0.7335(3) 0.85871(16) 0.75895(7) 0.0348(7) Uani 1 1 d .
H10M H 0.6699 0.8923 0.7577 0.052 Uiso 1 1 calc R
H10N H 0.7656 0.8506 0.7385 0.052 Uiso 1 1 calc R
H10O H 0.7950 0.8765 0.7724 0.052 Uiso 1 1 calc R
C95 C 0.3103(3) 0.47541(15) 0.81279(6) 0.0377(7) Uani 1 1 d .
H95A H 0.3745 0.5022 0.8039 0.056 Uiso 1 1 calc R
H95B H 0.2544 0.5066 0.8226 0.056 Uiso 1 1 calc R
H95C H 0.2709 0.4494 0.7966 0.056 Uiso 1 1 calc R
C96 C 0.3038(3) 0.55387(15) 0.72646(7) 0.0370(7) Uani 1 1 d .
H96A H 0.3603 0.5526 0.7433 0.056 Uiso 1 1 calc R
H96B H 0.3370 0.5307 0.7086 0.056 Uiso 1 1 calc R
H96C H 0.2319 0.5304 0.7327 0.056 Uiso 1 1 calc R
C100 C 0.7822(3) 0.73624(17) 0.77054(7) 0.0382(7) Uani 1 1 d .
H10P H 0.8495 0.7512 0.7827 0.057 Uiso 1 1 calc R
H10Q H 0.8064 0.7295 0.7493 0.057 Uiso 1 1 calc R
H10R H 0.7520 0.6929 0.7788 0.057 Uiso 1 1 calc R
C97 C 0.3851(2) 0.66474(16) 0.70633(7) 0.0343(7) Uani 1 1 d .
H97A H 0.4479 0.6613 0.7215 0.051 Uiso 1 1 calc R
H97B H 0.3675 0.7133 0.7025 0.051 Uiso 1 1 calc R
H97C H 0.4101 0.6427 0.6873 0.051 Uiso 1 1 calc R

loop_
_atom_site_aniso_label
_atom_site_aniso_U_11
_atom_site_aniso_U_22
_atom_site_aniso_U_33
_atom_site_aniso_U_23
_atom_site_aniso_U_13
_atom_site_aniso_U_12
Pd1 0.01413(9) 0.01732(9) 0.01409(8) 0.00008(7) 0.00128(6) -0.00104(6)
Pd2 0.01251(8) 0.01635(9) 0.01742(9) -0.00100(7) -0.00319(6) -0.00084(6)
Pd3 0.01307(8) 0.01716(9) 0.01251(8) -0.00025(6) -0.00002(6) -0.00305(6)
N1 0.0133(9) 0.0175(10) 0.0160(9) -0.0018(8) 0.0008(7) -0.0018(7)
O1 0.0199(8) 0.0210(9) 0.0183(8) 0.0001(7) 0.0034(7) 0.0034(7)
N5 0.0140(9) 0.0189(10) 0.0145(9) 0.0029(8) -0.0023(7) -0.0025(7)
N6 0.0168(10) 0.0198(10) 0.0177(10) -0.0035(8) 0.0025(8) -0.0031(8)
O3 0.0192(8) 0.0212(9) 0.0145(8) -0.0023(6) 0.0031(6) -0.0050(7)
N2 0.0202(10) 0.0229(11) 0.0163(10) 0.0003(8) 0.0013(8) -0.0016(8)
O2 0.0220(9) 0.0186(8) 0.0229(9) 0.0025(7) -0.0083(7) -0.0037(7)
C89 0.0288(14) 0.0296(14) 0.0157(11) -0.0038(10) 0.0047(10) -0.0097(11)
N4 0.0164(10) 0.0182(10) 0.0251(11) -0.0033(8) -0.0049(8) 0.0019(8)
N3 0.0130(9) 0.0192(10) 0.0169(9) -0.0013(8) -0.0015(7) -0.0022(7)
C12 0.0322(14) 0.0238(13) 0.0221(13) 0.0037(10) 0.0033(11) 0.0040(11)
C44 0.0170(11) 0.0201(12) 0.0181(11) -0.0003(9) -0.0032(9) -0.0018(9)
C33 0.0159(11) 0.0236(12) 0.0142(11) -0.0018(9) 0.0001(9) 0.0002(9)
C38 0.0127(11) 0.0217(12) 0.0153(11) -0.0026(9) -0.0002(8) -0.0023(9)
C7 0.0118(10) 0.0202(12) 0.0166(11) -0.0049(9) 0.0018(8) -0.0023(8)
C2 0.0137(11) 0.0177(11) 0.0237(12) -0.0046(9) -0.0019(9) -0.0008(9)
C6 0.0122(10) 0.0173(11) 0.0202(11) 0.0006(9) -0.0018(9) -0.0027(8)
C80 0.0187(12) 0.0223(13) 0.0332(14) 0.0076(11) -0.0019(10) -0.0037(10)
C67 0.0147(11) 0.0167(11) 0.0186(11) 0.0023(9) -0.0035(9) -0.0036(8)
C37 0.0119(10) 0.0224(12) 0.0140(10) -0.0013(9) 0.0012(8) -0.0003(9)
C62 0.0174(11) 0.0191(12) 0.0145(11) 0.0000(9) -0.0014(9) -0.0024(9)
C18 0.0186(12) 0.0221(12) 0.0137(11) -0.0010(9) -0.0011(9) 0.0011(9)
C60 0.0191(12) 0.0249(13) 0.0237(13) -0.0090(10) -0.0049(10) 0.0013(10)
C34 0.0211(12) 0.0257(13) 0.0156(11) 0.0032(10) 0.0016(9) 0.0016(10)
C61 0.0128(10) 0.0166(11) 0.0157(11) 0.0017(9) -0.0017(8) 0.0003(8)
C66 0.0148(11) 0.0176(11) 0.0158(11) 0.0026(9) -0.0001(8) 0.0012(8)
C52 0.0310(14) 0.0192(12) 0.0314(14) 0.0009(11) -0.0114(11) 0.0009(10)
C54 0.0133(11) 0.0233(13) 0.0334(14) -0.0010(11) -0.0010(10) 0.0025(9)
C73 0.0161(11) 0.0240(13) 0.0223(12) 0.0006(10) 0.0002(9) -0.0037(9)
C53 0.0179(12) 0.0201(12) 0.0356(15) -0.0055(11) -0.0052(10) -0.0003(9)
C43 0.0172(11) 0.0163(11) 0.0186(11) -0.0012(9) -0.0052(9) -0.0022(9)
C13 0.0168(11) 0.0203(12) 0.0133(10) -0.0002(9) 0.0011(8) 0.0011(9)
C35 0.0241(13) 0.0187(12) 0.0220(12) 0.0011(10) 0.0027(10) -0.0019(9)
C1 0.0123(11) 0.0175(11) 0.0199(11) -0.0025(9) -0.0016(9) -0.0040(8)
C5 0.0152(11) 0.0240(12) 0.0217(12) 0.0020(10) 0.0019(9) -0.0032(9)
C83 0.0134(11) 0.0377(15) 0.0209(12) 0.0001(11) 0.0007(9) -0.0009(10)
C46 0.0247(13) 0.0207(12) 0.0230(12) -0.0002(10) -0.0112(10) -0.0005(10)
C88 0.0126(11) 0.0339(14) 0.0267(13) -0.0003(11) 0.0002(9) -0.0008(10)
C71 0.0165(11) 0.0174(11) 0.0140(10) -0.0007(9) -0.0009(8) -0.0050(9)
C68 0.0160(11) 0.0189(12) 0.0201(12) -0.0010(9) 0.0025(9) -0.0027(9)
C3 0.0171(12) 0.0177(12) 0.0336(14) 0.0025(10) -0.0055(10) -0.0015(9)
C32 0.0151(11) 0.0217(12) 0.0132(10) -0.0038(9) 0.0029(8) -0.0005(9)
C76 0.0185(11) 0.0209(12) 0.0119(10) 0.0002(9) -0.0006(8) -0.0032(9)
C70 0.0264(13) 0.0202(13) 0.0308(14) 0.0027(11) 0.0058(11) -0.0017(10)
C19 0.0157(12) 0.0224(13) 0.0295(13) -0.0075(10) -0.0005(10) 0.0007(9)
C47 0.0286(13) 0.0231(13) 0.0175(12) 0.0004(10) -0.0038(10) -0.0006(10)
C26 0.0161(12) 0.0268(13) 0.0299(14) -0.0003(11) 0.0028(10) -0.0020(10)
C15 0.0292(13) 0.0183(12) 0.0229(12) -0.0016(10) 0.0015(10) -0.0015(10)
C25 0.0252(13) 0.0281(14) 0.0217(12) -0.0002(10) 0.0081(10) -0.0025(10)
C75 0.0240(13) 0.0216(12) 0.0179(11) 0.0056(9) -0.0015(9) -0.0035(10)
C63 0.0255(13) 0.0225(13) 0.0204(12) -0.0023(10) -0.0003(10) -0.0093(10)
C36 0.0148(11) 0.0205(12) 0.0214(12) -0.0020(9) 0.0015(9) -0.0023(9)
C17 0.0171(12) 0.0270(13) 0.0246(13) -0.0022(10) 0.0005(10) 0.0042(10)
C64 0.0316(14) 0.0324(14) 0.0154(12) -0.0074(10) 0.0018(10) -0.0095(11)
C48 0.0199(12) 0.0193(12) 0.0171(11) -0.0011(9) -0.0032(9) -0.0023(9)
C9 0.0320(15) 0.0284(15) 0.0326(15) -0.0108(12) -0.0056(12) 0.0090(11)
C16 0.0254(13) 0.0206(12) 0.0288(13) 0.0006(10) 0.0031(10) 0.0056(10)
C8 0.0199(12) 0.0232(13) 0.0288(13) -0.0042(10) -0.0004(10) 0.0056(10)
C59 0.0136(11) 0.0280(13) 0.0322(14) -0.0020(11) -0.0004(10) -0.0024(10)
C87 0.0179(13) 0.0341(15) 0.0413(16) 0.0017(13) 0.0059(11) 0.0025(11)
C45 0.0158(11) 0.0212(12) 0.0264(13) -0.0002(10) -0.0067(9) -0.0007(9)
C14 0.0192(12) 0.0189(12) 0.0167(11) 0.0010(9) -0.0006(9) -0.0014(9)
C77 0.0185(12) 0.0261(13) 0.0235(13) 0.0066(10) -0.0013(10) 0.0008(10)
C74 0.0215(12) 0.0261(13) 0.0211(12) 0.0062(10) 0.0012(10) -0.0094(10)
C72 0.0185(11) 0.0173(11) 0.0174(11) -0.0001(9) -0.0025(9) -0.0025(9)
C41 0.0477(18) 0.0380(17) 0.0279(15) -0.0095(13) -0.0146(13) 0.0035(14)
C23 0.0257(14) 0.0345(15) 0.0286(14) 0.0049(12) -0.0071(11) -0.0098(11)
C22 0.0184(12) 0.0219(12) 0.0228(12) -0.0007(10) -0.0004(9) -0.0038(9)
C24 0.0269(14) 0.0272(14) 0.0388(16) 0.0026(12) -0.0026(12) -0.0090(11)
C27 0.0149(12) 0.0319(14) 0.0322(14) -0.0034(11) 0.0024(10) -0.0049(10)
C50 0.0244(14) 0.0388(16) 0.0375(16) -0.0005(13) 0.0025(12) 0.0074(12)
C69 0.0191(12) 0.0314(14) 0.0307(14) -0.0026(11) -0.0032(10) -0.0071(10)
C78 0.0365(16) 0.0466(18) 0.0263(14) 0.0036(13) 0.0039(12) 0.0144(14)
C10 0.0250(14) 0.0365(16) 0.0409(17) -0.0029(13) -0.0005(12) 0.0127(12)
C82 0.0173(12) 0.0292(13) 0.0216(12) -0.0063(10) 0.0006(9) -0.0034(10)
C81 0.0312(15) 0.0257(14) 0.0444(17) 0.0020(12) -0.0026(13) 0.0070(11)
C58 0.0173(12) 0.0335(15) 0.0367(15) -0.0117(12) -0.0003(11) 0.0019(10)
C39 0.0242(13) 0.0254(13) 0.0196(12) 0.0006(10) -0.0085(10) -0.0019(10)
C28 0.0179(13) 0.0405(17) 0.0389(16) -0.0080(13) -0.0038(11) -0.0009(11)
C65 0.0217(12) 0.0273(13) 0.0175(11) -0.0004(10) 0.0033(9) -0.0018(10)
C4 0.0216(12) 0.0224(12) 0.0269(13) 0.0094(10) 0.0016(10) -0.0040(10)
C84 0.0222(14) 0.059(2) 0.0257(14) -0.0066(14) -0.0033(11) 0.0044(13)
C30 0.0280(15) 0.0262(15) 0.067(2) 0.0100(15) -0.0061(15) -0.0062(12)
C79 0.0254(13) 0.0304(14) 0.0265(14) 0.0073(11) -0.0054(11) -0.0005(11)
C21 0.0322(15) 0.0265(14) 0.0310(14) 0.0022(11) 0.0012(12) -0.0060(11)
C29 0.0254(15) 0.0268(15) 0.065(2) -0.0126(14) -0.0132(14) -0.0009(11)
C42 0.0373(16) 0.0357(16) 0.0358(16) 0.0051(13) -0.0189(13) -0.0025(13)
C49 0.0184(12) 0.0333(14) 0.0184(12) -0.0027(10) -0.0007(9) -0.0013(10)
C40 0.0255(14) 0.0446(18) 0.0365(16) 0.0062(13) -0.0146(12) -0.0129(12)
C20 0.0502(19) 0.0486(19) 0.0248(15) -0.0030(13) -0.0062(13) -0.0154(15)
C51 0.0279(15) 0.0454(18) 0.0295(15) 0.0053(13) 0.0058(12) -0.0044(12)
C56 0.0341(16) 0.0362(17) 0.0419(17) 0.0073(13) 0.0092(13) -0.0024(13)
C85 0.0280(16) 0.073(2) 0.0274(15) 0.0106(16) -0.0023(12) 0.0112(15)
C31 0.0248(14) 0.0346(16) 0.0418(17) 0.0093(13) -0.0003(12) -0.0046(12)
C11 0.0199(13) 0.0421(17) 0.0375(16) -0.0041(13) 0.0088(12) 0.0019(12)
C57 0.0261(14) 0.0475(18) 0.0311(15) -0.0008(13) 0.0030(12) 0.0025(13)
C55 0.0293(15) 0.0255(14) 0.0414(16) -0.0019(12) 0.0044(12) -0.0023(11)
C86 0.0233(14) 0.052(2) 0.0434(18) 0.0184(15) 0.0068(13) 0.0115(13)
C102 0.0260(13) 0.0192(12) 0.0245(13) -0.0015(10) 0.0057(10) -0.0022(10)
C99 0.0142(11) 0.0330(14) 0.0226(12) -0.0054(11) -0.0020(9) -0.0002(10)
C92 0.0280(13) 0.0253(13) 0.0176(12) -0.0030(10) -0.0012(10) -0.0001(10)
C98 0.0244(13) 0.0337(15) 0.0277(14) -0.0052(11) -0.0066(11) 0.0003(11)
C91 0.0254(14) 0.0367(15) 0.0279(14) 0.0125(12) -0.0023(11) 0.0043(11)
C93 0.0250(13) 0.0323(15) 0.0242(13) -0.0056(11) -0.0017(10) -0.0048(11)
C103 0.0336(16) 0.0277(15) 0.0405(17) -0.0009(12) 0.0041(13) -0.0109(12)
C94 0.0368(16) 0.0322(15) 0.0303(15) -0.0077(12) 0.0095(12) -0.0035(12)
C90 0.0248(14) 0.0334(15) 0.0282(14) -0.0027(11) 0.0112(11) -0.0081(11)
C104 0.0218(13) 0.0247(13) 0.0391(16) 0.0029(12) 0.0005(11) 0.0008(10)
C105 0.058(2) 0.0283(15) 0.0308(15) -0.0052(12) 0.0106(14) 0.0098(14)
C101 0.0318(15) 0.0449(18) 0.0277(14) 0.0049(13) 0.0061(12) -0.0040(13)
C95 0.058(2) 0.0319(16) 0.0233(14) -0.0012(12) -0.0145(13) -0.0004(14)
C96 0.0448(18) 0.0297(15) 0.0366(16) -0.0100(13) -0.0012(13) 0.0171(13)
C100 0.0328(16) 0.0447(18) 0.0370(16) -0.0116(14) 0.0009(13) 0.0084(13)
C97 0.0209(13) 0.0480(18) 0.0340(15) -0.0177(13) 0.0027(11) -0.0038(12)

loop_
_atom_type_symbol
_atom_type_description
_atom_type_scat_dispersion_real
_atom_type_scat_dispersion_imag
_atom_type_scat_source
C C 0.0033 0.0016 'International Tables Vol C Tables 4.2.6.8 and 6.1.1.4'
H H 0.0000 0.0000 'International Tables Vol C Tables 4.2.6.8 and 6.1.1.4'
N N 0.0061 0.0033 'International Tables Vol C Tables 4.2.6.8 and 6.1.1.4'
O O 0.0106 0.0060 'International Tables Vol C Tables 4.2.6.8 and 6.1.1.4'
Pd Pd -0.9988 1.0072 'International Tables Vol C Tables 4.2.6.8 and 6.1.1.4'

loop_
_geom_angle_atom_site_label_1
_geom_angle_atom_site_label_2
_geom_angle_atom_site_label_3
_geom_angle
C12 Pd1 N1 93.36(9)
C12 Pd1 N2 88.82(9)
N1 Pd1 N2 177.68(8)
C12 Pd1 O1 175.50(9)
N1 Pd1 O1 91.08(7)
N2 Pd1 O1 86.74(7)
N3 Pd2 C52 92.45(9)
N3 Pd2 N4 178.13(8)
C52 Pd2 N4 89.28(9)
N3 Pd2 O2 91.05(7)
C52 Pd2 O2 176.50(9)
N4 Pd2 O2 87.22(7)
N5 Pd3 C89 92.45(9)
N5 Pd3 N6 176.09(8)
C89 Pd3 N6 89.05(9)
N5 Pd3 O3 91.28(7)
C89 Pd3 O3 176.08(9)
N6 Pd3 O3 87.31(7)
C7 N1 C13 114.01(19)
C7 N1 Pd1 122.43(16)
C13 N1 Pd1 123.47(15)
C1 O1 Pd1 128.26(15)
C67 N5 C71 113.35(19)
C67 N5 Pd3 122.30(16)
C71 N5 Pd3 124.08(14)
C82 N6 C102 116.6(2)
C82 N6 Pd3 123.31(18)
C102 N6 Pd3 120.04(15)
C61 O3 Pd3 128.19(14)
C25 N2 C92 117.3(2)
C25 N2 Pd1 123.13(18)
C92 N2 Pd1 119.58(15)
C32 O2 Pd2 128.42(15)
C53 N4 C60 116.1(2)
C53 N4 Pd2 123.94(18)
C60 N4 Pd2 119.98(15)
C38 N3 C43 113.00(19)
C38 N3 Pd2 122.37(16)
C43 N3 Pd2 124.59(15)
C45 C44 C43 117.3(2)
C45 C44 C99 120.9(2)
C43 C44 C99 121.8(2)
C34 C33 C32 118.8(2)
C34 C33 C39 121.5(2)
C32 C33 C39 119.6(2)
N3 C38 C37 131.0(2)
N1 C7 C6 130.9(2)
C3 C2 C1 118.6(2)
C3 C2 C8 121.4(2)
C1 C2 C8 120.0(2)
C5 C6 C7 115.3(2)
C5 C6 C1 119.8(2)
C7 C6 C1 124.8(2)
C72 C80 C81 112.1(2)
C72 C80 C91 111.7(2)
C81 C80 C91 108.9(2)
N5 C67 C62 130.7(2)
C36 C37 C32 120.4(2)
C36 C37 C38 115.2(2)
C32 C37 C38 124.5(2)
C63 C62 C61 120.1(2)
C63 C62 C67 115.1(2)
C61 C62 C67 124.7(2)
C17 C18 C13 117.0(2)
C17 C18 C19 119.4(2)
C13 C18 C19 123.5(2)
N4 C60 C97 108.2(2)
N4 C60 C96 107.9(2)
C97 C60 C96 110.3(2)
N4 C60 C98 110.9(2)
C97 C60 C98 109.4(2)
C96 C60 C98 110.2(2)
C33 C34 C35 123.0(2)
O3 C61 C62 122.4(2)
O3 C61 C66 119.8(2)
C62 C61 C66 117.7(2)
C65 C66 C61 118.9(2)
C65 C66 C68 121.6(2)
C61 C66 C68 119.5(2)
C59 C54 C55 119.2(2)
C59 C54 C53 124.2(2)
C55 C54 C53 116.7(2)
C74 C73 C72 121.1(2)
N4 C53 C54 126.8(2)
C48 C43 C44 122.5(2)
C48 C43 N3 118.6(2)
C44 C43 N3 118.8(2)
C18 C13 C14 122.5(2)
C18 C13 N1 118.9(2)
C14 C13 N1 118.7(2)
C36 C35 C34 118.8(2)
O1 C1 C6 122.2(2)
O1 C1 C2 120.0(2)
C6 C1 C2 117.8(2)
C4 C5 C6 121.5(2)
C88 C83 C84 119.2(3)
C88 C83 C82 123.9(2)
C84 C83 C82 116.9(3)
C47 C46 C45 120.0(2)
C87 C88 C83 120.1(3)
C76 C71 C72 121.8(2)
C76 C71 N5 118.7(2)
C72 C71 N5 119.5(2)
C90 C68 C66 112.0(2)
C90 C68 C70 107.5(2)
C66 C68 C70 109.40(19)
C90 C68 C69 106.8(2)
C66 C68 C69 110.8(2)
C70 C68 C69 110.3(2)
C2 C3 C4 123.2(2)
O2 C32 C37 122.5(2)
O2 C32 C33 120.0(2)
C37 C32 C33 117.5(2)
C71 C76 C75 118.2(2)
C71 C76 C77 121.7(2)
C75 C76 C77 120.0(2)
C18 C19 C20 110.9(2)
C18 C19 C21 111.2(2)
C20 C19 C21 110.5(2)
C46 C47 C48 121.2(2)
C31 C26 C27 119.4(3)
C31 C26 C25 116.9(2)
C27 C26 C25 123.7(2)
C16 C15 C14 120.9(2)
N2 C25 C26 126.0(2)
C74 C75 C76 121.0(2)
C64 C63 C62 121.4(2)
C35 C36 C37 121.4(2)
C16 C17 C18 121.6(2)
C63 C64 C65 118.9(2)
C43 C48 C47 117.5(2)
C43 C48 C49 122.1(2)
C47 C48 C49 120.4(2)
C17 C16 C15 120.2(2)
C10 C8 C2 111.7(2)
C10 C8 C11 107.2(2)
C2 C8 C11 111.5(2)
C10 C8 C9 108.0(2)
C2 C8 C9 109.2(2)
C11 C8 C9 109.1(2)
C58 C59 C54 119.8(3)
C88 C87 C86 120.0(3)
C46 C45 C44 121.3(2)
C15 C14 C13 117.8(2)
C15 C14 C22 121.5(2)
C13 C14 C22 120.6(2)
C76 C77 C78 110.7(2)
C76 C77 C79 112.4(2)
C78 C77 C79 110.7(2)
C73 C74 C75 119.9(2)
C73 C72 C71 117.9(2)
C73 C72 C80 120.7(2)
C71 C72 C80 121.4(2)
C14 C22 C23 111.0(2)
C14 C22 C24 112.9(2)
C23 C22 C24 110.1(2)
C28 C27 C26 120.0(3)
N6 C82 C83 126.8(2)
C59 C58 C57 120.4(3)
C42 C39 C33 111.8(2)
C42 C39 C40 107.6(2)
C33 C39 C40 111.4(2)
C42 C39 C41 106.8(2)
C33 C39 C41 108.6(2)
C40 C39 C41 110.6(2)
C27 C28 C29 120.1(3)
C66 C65 C64 122.9(2)
C5 C4 C3 118.9(2)
C85 C84 C83 120.7(3)
C31 C30 C29 120.1(3)
C30 C29 C28 119.9(3)
C48 C49 C51 111.9(2)
C48 C49 C50 111.4(2)
C51 C49 C50 110.6(2)
C57 C56 C55 120.1(3)
C86 C85 C84 119.6(3)
C30 C31 C26 120.4(3)
C56 C57 C58 119.9(3)
C56 C55 C54 120.5(3)
C85 C86 C87 120.4(3)
C104 C102 N6 108.1(2)
C104 C102 C105 110.7(2)
N6 C102 C105 108.1(2)
C104 C102 C103 109.1(2)
N6 C102 C103 110.3(2)
C105 C102 C103 110.5(2)
C44 C99 C101 111.6(2)
C44 C99 C100 111.7(2)
C101 C99 C100 109.5(2)
N2 C92 C93 108.0(2)
N2 C92 C95 107.2(2)
C93 C92 C95 110.1(2)
N2 C92 C94 111.1(2)
C93 C92 C94 109.3(2)
C95 C92 C94 111.1(2)

loop_
_geom_bond_atom_site_label_1
_geom_bond_atom_site_label_2
_geom_bond_distance
Pd1 C12 2.026(3)
Pd1 N1 2.0314(19)
Pd1 N2 2.059(2)
Pd1 O1 2.0990(16)
Pd2 N3 2.0272(19)
Pd2 C52 2.023(2)
Pd2 N4 2.071(2)
Pd2 O2 2.0944(16)
Pd3 N5 2.0234(19)
Pd3 C89 2.028(2)
Pd3 N6 2.066(2)
Pd3 O3 2.0950(16)
N1 C7 1.294(3)
N1 C13 1.451(3)
O1 C1 1.285(3)
N5 C67 1.302(3)
N5 C71 1.449(3)
N6 C82 1.277(3)
N6 C102 1.521(3)
O3 C61 1.284(3)
N2 C25 1.282(3)
N2 C92 1.517(3)
O2 C32 1.285(3)
N4 C53 1.280(3)
N4 C60 1.515(3)
N3 C38 1.299(3)
N3 C43 1.453(3)
C44 C45 1.400(3)
C44 C43 1.403(3)
C44 C99 1.523(3)
C33 C34 1.379(3)
C33 C32 1.449(3)
C33 C39 1.535(3)
C38 C37 1.435(3)
C7 C6 1.431(3)
C2 C3 1.377(4)
C2 C1 1.446(3)
C2 C8 1.534(3)
C6 C5 1.412(3)
C6 C1 1.440(3)
C80 C72 1.517(3)
C80 C81 1.533(4)
C80 C91 1.537(4)
C67 C62 1.437(3)
C37 C36 1.410(3)
C37 C32 1.431(3)
C62 C63 1.413(3)
C62 C61 1.433(3)
C18 C17 1.400(3)
C18 C13 1.401(3)
C18 C19 1.517(3)
C60 C97 1.526(4)
C60 C96 1.530(4)
C60 C98 1.532(3)
C34 C35 1.403(3)
C61 C66 1.447(3)
C66 C65 1.381(3)
C66 C68 1.534(3)
C54 C59 1.391(4)
C54 C55 1.396(4)
C54 C53 1.471(4)
C73 C74 1.380(3)
C73 C72 1.399(3)
C43 C48 1.399(3)
C13 C14 1.404(3)
C35 C36 1.364(3)
C5 C4 1.361(3)
C83 C88 1.392(4)
C83 C84 1.395(4)
C83 C82 1.473(4)
C46 C47 1.382(4)
C46 C45 1.382(3)
C88 C87 1.380(4)
C71 C76 1.393(3)
C71 C72 1.402(3)
C68 C90 1.531(3)
C68 C70 1.536(3)
C68 C69 1.542(3)
C3 C4 1.406(4)
C76 C75 1.395(3)
C76 C77 1.523(3)
C19 C20 1.522(4)
C19 C21 1.532(4)
C47 C48 1.400(3)
C26 C31 1.392(4)
C26 C27 1.398(4)
C26 C25 1.466(4)
C15 C16 1.382(4)
C15 C14 1.395(3)
C75 C74 1.386(3)
C63 C64 1.366(3)
C17 C16 1.380(4)
C64 C65 1.405(3)
C48 C49 1.519(3)
C9 C8 1.543(4)
C8 C10 1.532(4)
C8 C11 1.541(4)
C59 C58 1.385(4)
C87 C86 1.395(4)
C14 C22 1.520(3)
C77 C78 1.525(4)
C77 C79 1.527(3)
C41 C39 1.542(4)
C23 C22 1.533(3)
C22 C24 1.535(3)
C27 C28 1.384(4)
C50 C49 1.527(4)
C58 C57 1.387(4)
C39 C42 1.529(4)
C39 C40 1.539(4)
C28 C29 1.393(4)
C84 C85 1.382(4)
C30 C31 1.383(4)
C30 C29 1.386(5)
C49 C51 1.522(4)
C56 C57 1.377(4)
C56 C55 1.379(4)
C85 C86 1.375(5)
C102 C104 1.517(4)
C102 C105 1.530(4)
C102 C103 1.535(4)
C99 C101 1.528(4)
C99 C100 1.530(4)
C92 C93 1.520(4)
C92 C95 1.529(4)
C92 C94 1.533(4)
